data_4340810
loop_
_publ_author_name
'Berenguer, Jes\'us R'
'Lalinde, Elena'
'Mart\'in, Antonio'
'Moreno, M. Teresa'
'Ruiz, Santiago'
'S\'anchez, Sergio'
'Shahsavari, Hamid R.'

_publ_section_title
;
 Photophysical Responses in Pt2Pb Clusters Driven by Solvent Interactions
 and Structural Changes in the Pb(II) Environment.
;
_journal_issue 16
_journal_name_full 'Inorganic chemistry'
_journal_page_first 8770
_journal_page_last 8785
_journal_paper_doi 10.1021/ic501458q
_journal_volume 53
_journal_year 2014
_chemical_formula_sum 'C19 H14 F5 N O Pt S'
_chemical_formula_weight 594.46
_chemical_name_systematic
;
 ?
;
_space_group_IT_number 15
_symmetry_cell_setting monoclinic
_symmetry_space_group_name_Hall '-C 2yc'
_symmetry_space_group_name_H-M 'C 1 2/c 1'
_atom_sites_solution_hydrogens geom
_atom_sites_solution_primary direct
_atom_sites_solution_secondary difmap
_audit_conform_dict_location ftp://ftp.iucr.org/pub/cif_core.dic
_audit_conform_dict_name cif_core.dic
_audit_conform_dict_version 2.4
_audit_creation_date 2013-09-04T13:37:38-00:00
_audit_creation_method 'WinGX routine CIF_UPDATE'
_cell_angle_alpha 90
_cell_angle_beta 111.832(2)
_cell_angle_gamma 90
_cell_formula_units_Z 8
_cell_length_a 27.1407(5)
_cell_length_b 12.2572(2)
_cell_length_c 11.7974(3)
_cell_measurement_reflns_used 20160
_cell_measurement_temperature 100.0(10)
_cell_measurement_theta_max 28.7266
_cell_measurement_theta_min 4.2822
_cell_volume 3643.15(14)
_computing_cell_refinement
;
        CrysAlisPro, Agilent Technologies,
        Version 1.171.35.19 (release 27-10-2011 CrysAlis171 .NET)
        (compiled Oct 27 2011,15:02:11)
;
_computing_data_collection
;
        CrysAlisPro, Agilent Technologies,
        Version 1.171.35.19 (release 27-10-2011 CrysAlis171 .NET)
        (compiled Oct 27 2011,15:02:11)
;
_computing_data_reduction
;
        CrysAlisPro, Agilent Technologies,
        Version 1.171.35.19 (release 27-10-2011 CrysAlis171 .NET)
        (compiled Oct 27 2011,15:02:11)
;
_computing_structure_refinement 'SHELXL-97 (Sheldrick, 2008)'
_diffrn_ambient_temperature 100.0(10)
_diffrn_detector_area_resol_mean 16.0655
_diffrn_measured_fraction_theta_full 0.995
_diffrn_measured_fraction_theta_max 0.995
_diffrn_measurement_device_type 'Xcalibur, Sapphire3'
_diffrn_measurement_method '\w scans'
_diffrn_orient_matrix_UB_11 0.0005119
_diffrn_orient_matrix_UB_12 -0.0411117
_diffrn_orient_matrix_UB_13 0.042758
_diffrn_orient_matrix_UB_21 0.00366
_diffrn_orient_matrix_UB_22 0.0404836
_diffrn_orient_matrix_UB_23 0.0453511
_diffrn_orient_matrix_UB_31 -0.0279092
_diffrn_orient_matrix_UB_32 0.0045636
_diffrn_orient_matrix_UB_33 -0.0175307
_diffrn_radiation_monochromator graphite
_diffrn_radiation_type MoK\a
_diffrn_radiation_wavelength 0.71073
_diffrn_reflns_av_R_equivalents 0.0613
_diffrn_reflns_av_unetI/netI 0.024
_diffrn_reflns_limit_h_max 33
_diffrn_reflns_limit_h_min -33
_diffrn_reflns_limit_k_max 15
_diffrn_reflns_limit_k_min -15
_diffrn_reflns_limit_l_max 14
_diffrn_reflns_limit_l_min -14
_diffrn_reflns_number 36199
_diffrn_reflns_theta_full 26.37
_diffrn_reflns_theta_max 26.37
_diffrn_reflns_theta_min 4.37
_exptl_absorpt_coefficient_mu 7.876
_exptl_absorpt_correction_T_max 1
_exptl_absorpt_correction_T_min 0.29783
_exptl_absorpt_correction_type multi-scan
_exptl_absorpt_process_details
;
        CrysAlisPro, Agilent Technologies,
        Version 1.171.35.19 (release 27-10-2011 CrysAlis171 .NET)
        (compiled Oct 27 2011,15:02:11)
        Empirical absorption correction using spherical harmonics,
 implemented in SCALE3 ABSPACK scaling algorithm.
;
_exptl_crystal_colour greenish-yellow
_exptl_crystal_density_diffrn 2.168
_exptl_crystal_density_method 'not measured'
_exptl_crystal_description block
_exptl_crystal_F_000 2256
_exptl_crystal_size_max 0.28
_exptl_crystal_size_mid 0.19
_exptl_crystal_size_min 0.03
_refine_diff_density_max 1.191
_refine_diff_density_min -0.47
_refine_diff_density_rms 0.098
_refine_ls_extinction_method none
_refine_ls_goodness_of_fit_ref 1.058
_refine_ls_hydrogen_treatment constr
_refine_ls_matrix_type full
_refine_ls_number_parameters 253
_refine_ls_number_reflns 3710
_refine_ls_number_restraints 0
_refine_ls_restrained_S_all 1.058
_refine_ls_R_factor_all 0.019
_refine_ls_R_factor_gt 0.0171
_refine_ls_shift/su_max 0.001
_refine_ls_shift/su_mean 0
_refine_ls_structure_factor_coef Fsqd
_refine_ls_weighting_details 'calc w=1/[\s^2^(Fo^2^)+(0.0148P)^2^+9.0831P] where P=(Fo^2^+2Fc^2^)/3'
_refine_ls_weighting_scheme calc
_refine_ls_wR_factor_gt 0.0393
_refine_ls_wR_factor_ref 0.0403
_reflns_number_gt 3483
_reflns_number_total 3710
_reflns_threshold_expression >2\s(I)
_cod_data_source_file ic501458q_si_003.cif
_cod_data_source_block 2
_cod_depositor_comments
;
The following automatic conversions were performed:

'_symmetry_cell_setting' value 'Monoclinic' changed to 'monoclinic'
according to
/usr/data/users/saulius/crontab/automatic-downloads/rss-feeds/ACS/lib/dictionaries/cif_core.dic
dictionary named 'cif_core.dic' version 2.4.2 from 2011-04-26.

Automatic conversion script
Id: cif_fix_values 2281 2013-09-26 08:29:07Z andrius 

 Adding full bibliography for 4340810--4340817.cif.
;
_cod_original_cell_volume 3643.15(13)
_cod_original_sg_symbol_H-M 'C 2/c'
_cod_database_code 4340810

loop_
_symmetry_equiv_pos_as_xyz
'x, y, z'
'-x, y, -z+1/2'
'x+1/2, y+1/2, z'
'-x+1/2, y+1/2, -z+1/2'
'-x, -y, -z'
'x, -y, z-1/2'
'-x+1/2, -y+1/2, -z'
'x+1/2, -y+1/2, z-1/2'

loop_
_atom_site_label
_atom_site_type_symbol
_atom_site_fract_x
_atom_site_fract_y
_atom_site_fract_z
_atom_site_U_iso_or_equiv
_atom_site_adp_type
_atom_site_occupancy
_atom_site_symmetry_multiplicity
_atom_site_calc_flag
_atom_site_refinement_flags
Pt1 Pt 0.151020(4) 0.209523(8) 0.086461(8) 0.01130(4) Uani 1 1 d .
S1 S 0.06998(3) 0.19736(5) -0.07389(6) 0.01360(14) Uani 1 1 d .
N1 N 0.19709(9) 0.13085(18) 0.00387(19) 0.0127(4) Uani 1 1 d .
O1 O 0.06996(8) 0.19549(16) -0.19989(18) 0.0203(4) Uani 1 1 d .
C2 C 0.17849(12) 0.0764(2) -0.1035(2) 0.0161(6) Uani 1 1 d .
H2 H 0.1423 0.079 -0.1499 0.019 Uiso 1 1 calc R
C3 C 0.21078(12) 0.0173(2) -0.1469(3) 0.0183(6) Uani 1 1 d .
H3 H 0.1966 -0.02 -0.2206 0.022 Uiso 1 1 calc R
C4 C 0.26492(12) 0.0143(2) -0.0792(3) 0.0185(6) Uani 1 1 d .
H4 H 0.2876 -0.0252 -0.1064 0.022 Uiso 1 1 calc R
C5 C 0.28443(12) 0.0713(2) 0.0300(3) 0.0185(6) Uani 1 1 d .
H5 H 0.3207 0.071 0.0761 0.022 Uiso 1 1 calc R
C6 C 0.31855(12) 0.2063(2) 0.2616(3) 0.0176(6) Uani 1 1 d .
H6 H 0.3455 0.1786 0.2392 0.021 Uiso 1 1 calc R
C7 C 0.33098(12) 0.2646(2) 0.3694(3) 0.0206(6) Uani 1 1 d .
H7 H 0.3662 0.277 0.4189 0.025 Uiso 1 1 calc R
C8 C 0.29037(13) 0.3042(2) 0.4028(3) 0.0209(6) Uani 1 1 d .
H8 H 0.2986 0.3419 0.476 0.025 Uiso 1 1 calc R
C9 C 0.23763(13) 0.2881(2) 0.3279(3) 0.0179(6) Uani 1 1 d .
H9 H 0.211 0.3156 0.3517 0.022 Uiso 1 1 calc R
C10 C 0.22360(11) 0.2312(2) 0.2170(2) 0.0137(5) Uani 1 1 d .
C11 C 0.26565(11) 0.1892(2) 0.1867(2) 0.0135(5) Uani 1 1 d .
C12 C 0.25016(11) 0.1290(2) 0.0709(2) 0.0134(5) Uani 1 1 d .
C13 C 0.11458(11) 0.2772(2) 0.1908(2) 0.0141(6) Uani 1 1 d .
C14 C 0.10936(11) 0.3895(2) 0.2017(2) 0.0159(6) Uani 1 1 d .
C15 C 0.08445(11) 0.4366(2) 0.2727(3) 0.0170(6) Uani 1 1 d .
C16 C 0.06393(11) 0.3711(2) 0.3393(2) 0.0166(6) Uani 1 1 d .
C17 C 0.06713(12) 0.2594(2) 0.3306(2) 0.0161(6) Uani 1 1 d .
C18 C 0.09213(12) 0.2155(2) 0.2583(2) 0.0143(6) Uani 1 1 d .
C19 C 0.02518(12) 0.3018(2) -0.0697(3) 0.0187(6) Uani 1 1 d .
H19A H 0.0396 0.3717 -0.0773 0.028 Uiso 1 1 calc R
H19B H 0.02 0.2983 0.0064 0.028 Uiso 1 1 calc R
H19C H -0.0082 0.2917 -0.1359 0.028 Uiso 1 1 calc R
C20 C 0.03373(13) 0.0814(2) -0.0583(3) 0.0253(7) Uani 1 1 d .
H20A H 0.0533 0.0164 -0.059 0.038 Uiso 1 1 calc R
H20B H 0 0.0793 -0.1249 0.038 Uiso 1 1 calc R
H20C H 0.0283 0.0859 0.0174 0.038 Uiso 1 1 calc R
F14 F 0.12790(7) 0.45854(13) 0.13719(15) 0.0227(4) Uani 1 1 d .
F15 F 0.07993(7) 0.54572(13) 0.27746(16) 0.0243(4) Uani 1 1 d .
F16 F 0.03971(7) 0.41537(14) 0.40940(16) 0.0245(4) Uani 1 1 d .
F17 F 0.04543(7) 0.19398(13) 0.39218(15) 0.0211(4) Uani 1 1 d .
F18 F 0.09297(7) 0.10390(12) 0.25311(15) 0.0200(4) Uani 1 1 d .

loop_
_atom_site_aniso_label
_atom_site_aniso_U_11
_atom_site_aniso_U_22
_atom_site_aniso_U_33
_atom_site_aniso_U_23
_atom_site_aniso_U_13
_atom_site_aniso_U_12
Pt1 0.01165(7) 0.01069(6) 0.01254(6) -0.00014(3) 0.00564(5) 0.00044(4)
S1 0.0124(3) 0.0137(3) 0.0153(3) 0.0006(2) 0.0057(3) -0.0002(3)
N1 0.0121(11) 0.0116(10) 0.0150(11) 0.0011(9) 0.0057(9) 0.0009(9)
O1 0.0171(11) 0.0282(11) 0.0158(10) 0.0008(8) 0.0064(9) 0.0036(9)
C2 0.0178(15) 0.0134(13) 0.0172(13) -0.0014(10) 0.0068(12) -0.0018(11)
C3 0.0247(16) 0.0136(13) 0.0180(13) -0.0027(11) 0.0093(12) -0.0006(12)
C4 0.0221(16) 0.0139(13) 0.0250(15) 0.0000(11) 0.0152(13) 0.0025(12)
C5 0.0155(14) 0.0186(14) 0.0222(14) 0.0014(11) 0.0081(12) 0.0013(12)
C6 0.0159(15) 0.0205(15) 0.0180(14) 0.0049(11) 0.0082(12) 0.0024(11)
C7 0.0167(15) 0.0246(15) 0.0163(14) 0.0021(11) 0.0011(12) -0.0030(13)
C8 0.0242(17) 0.0240(15) 0.0130(13) -0.0027(11) 0.0054(13) -0.0031(13)
C9 0.0203(16) 0.0184(14) 0.0178(14) -0.0015(11) 0.0101(13) -0.0009(11)
C10 0.0147(14) 0.0117(12) 0.0158(13) 0.0014(10) 0.0069(11) -0.0036(11)
C11 0.0154(14) 0.0126(12) 0.0123(13) 0.0036(10) 0.0047(11) 0.0003(11)
C12 0.0165(14) 0.0098(12) 0.0154(13) 0.0025(10) 0.0075(11) 0.0002(11)
C13 0.0106(14) 0.0166(13) 0.0156(13) -0.0013(10) 0.0052(11) -0.0004(11)
C14 0.0145(14) 0.0158(13) 0.0188(14) 0.0014(10) 0.0078(11) -0.0018(11)
C15 0.0152(14) 0.0123(13) 0.0228(14) -0.0053(11) 0.0064(12) -0.0016(11)
C16 0.0115(13) 0.0234(14) 0.0164(13) -0.0027(11) 0.0071(11) 0.0013(12)
C17 0.0146(14) 0.0214(14) 0.0124(13) 0.0026(11) 0.0053(11) -0.0025(12)
C18 0.0129(14) 0.0134(13) 0.0150(13) 0.0004(10) 0.0035(11) 0.0024(10)
C19 0.0139(15) 0.0222(15) 0.0194(14) 0.0011(11) 0.0053(12) 0.0045(12)
C20 0.0243(17) 0.0194(15) 0.0281(16) 0.0010(12) 0.0050(14) -0.0097(13)
F14 0.0278(10) 0.0145(8) 0.0338(9) 0.0012(7) 0.0208(8) -0.0021(7)
F15 0.0265(10) 0.0137(8) 0.0386(10) -0.0073(7) 0.0189(8) -0.0013(7)
F16 0.0244(10) 0.0265(9) 0.0299(9) -0.0088(7) 0.0186(8) -0.0015(8)
F17 0.0230(10) 0.0238(9) 0.0222(9) 0.0036(7) 0.0151(8) -0.0006(7)
F18 0.0255(9) 0.0131(8) 0.0261(9) 0.0039(6) 0.0150(8) 0.0034(7)

loop_
_atom_type_symbol
_atom_type_description
_atom_type_scat_dispersion_real
_atom_type_scat_dispersion_imag
_atom_type_scat_source
C C 0.0033 0.0016 'International Tables Vol C Tables 4.2.6.8 and 6.1.1.4'
H H 0 0 'International Tables Vol C Tables 4.2.6.8 and 6.1.1.4'
N N 0.0061 0.0033 'International Tables Vol C Tables 4.2.6.8 and 6.1.1.4'
O O 0.0106 0.006 'International Tables Vol C Tables 4.2.6.8 and 6.1.1.4'
F F 0.0171 0.0103 'International Tables Vol C Tables 4.2.6.8 and 6.1.1.4'
S S 0.1246 0.1234 'International Tables Vol C Tables 4.2.6.8 and 6.1.1.4'
Pt Pt -1.7033 8.3905 'International Tables Vol C Tables 4.2.6.8 and 6.1.1.4'

loop_
_geom_angle_atom_site_label_1
_geom_angle_atom_site_label_2
_geom_angle_atom_site_label_3
_geom_angle
C10 Pt1 C13 92.34(11)
C10 Pt1 N1 80.37(10)
C13 Pt1 N1 171.23(10)
C10 Pt1 S1 174.52(7)
C13 Pt1 S1 89.59(8)
N1 Pt1 S1 98.11(6)
O1 S1 C20 107.27(14)
O1 S1 C19 107.03(13)
C20 S1 C19 99.35(15)
O1 S1 Pt1 117.76(9)
C20 S1 Pt1 111.22(11)
C19 S1 Pt1 112.51(10)
C2 N1 C12 118.8(2)
C2 N1 Pt1 125.88(19)
C12 N1 Pt1 115.15(17)
N1 C2 C3 122.8(3)
N1 C2 H2 118.6
C3 C2 H2 118.6
C2 C3 C4 119.0(3)
C2 C3 H3 120.5
C4 C3 H3 120.5
C5 C4 C3 118.6(3)
C5 C4 H4 120.7
C3 C4 H4 120.7
C4 C5 C12 120.4(3)
C4 C5 H5 119.8
C12 C5 H5 119.8
C7 C6 C11 120.0(3)
C7 C6 H6 120
C11 C6 H6 120
C6 C7 C8 119.5(3)
C6 C7 H7 120.2
C8 C7 H7 120.2
C9 C8 C7 120.6(3)
C9 C8 H8 119.7
C7 C8 H8 119.7
C8 C9 C10 121.4(3)
C8 C9 H9 119.3
C10 C9 H9 119.3
C9 C10 C11 116.8(3)
C9 C10 Pt1 128.8(2)
C11 C10 Pt1 114.20(19)
C6 C11 C10 121.6(3)
C6 C11 C12 122.4(3)
C10 C11 C12 116.0(2)
N1 C12 C5 120.4(2)
N1 C12 C11 114.0(2)
C5 C12 C11 125.5(3)
C18 C13 C14 113.7(2)
C18 C13 Pt1 122.89(19)
C14 C13 Pt1 123.4(2)
F14 C14 C15 116.5(2)
F14 C14 C13 119.5(2)
C15 C14 C13 123.9(3)
F15 C15 C16 119.5(2)
F15 C15 C14 120.9(2)
C16 C15 C14 119.6(2)
F16 C16 C15 120.6(2)
F16 C16 C17 120.3(2)
C15 C16 C17 119.1(2)
F17 C17 C16 119.7(2)
F17 C17 C18 120.8(2)
C16 C17 C18 119.5(3)
F18 C18 C17 115.9(2)
F18 C18 C13 119.9(2)
C17 C18 C13 124.2(2)
S1 C19 H19A 109.5
S1 C19 H19B 109.5
H19A C19 H19B 109.5
S1 C19 H19C 109.5
H19A C19 H19C 109.5
H19B C19 H19C 109.5
S1 C20 H20A 109.5
S1 C20 H20B 109.5
H20A C20 H20B 109.5
S1 C20 H20C 109.5
H20A C20 H20C 109.5
H20B C20 H20C 109.5

loop_
_geom_bond_atom_site_label_1
_geom_bond_atom_site_label_2
_geom_bond_distance
Pt1 C10 2.017(3)
Pt1 C13 2.022(3)
Pt1 N1 2.085(2)
Pt1 S1 2.3116(7)
S1 O1 1.486(2)
S1 C20 1.777(3)
S1 C19 1.779(3)
N1 C2 1.353(3)
N1 C12 1.361(3)
C2 C3 1.374(4)
C2 H2 0.93
C3 C4 1.388(4)
C3 H3 0.93
C4 C5 1.386(4)
C4 H4 0.93
C5 C12 1.390(4)
C5 H5 0.93
C6 C7 1.386(4)
C6 C11 1.394(4)
C6 H6 0.93
C7 C8 1.389(4)
C7 H7 0.93
C8 C9 1.388(4)
C8 H8 0.93
C9 C10 1.404(4)
C9 H9 0.93
C10 C11 1.414(4)
C11 C12 1.470(4)
C13 C18 1.391(4)
C13 C14 1.395(4)
C14 F14 1.354(3)
C14 C15 1.383(4)
C15 F15 1.346(3)
C15 C16 1.378(4)
C16 F16 1.347(3)
C16 C17 1.378(4)
C17 F17 1.355(3)
C17 C18 1.381(4)
C18 F18 1.370(3)
C19 H19A 0.96
C19 H19B 0.96
C19 H19C 0.96
C20 H20A 0.96
C20 H20B 0.96
C20 H20C 0.96
